data_7719764
loop_
_publ_author_name
'Zhang, Juan'
'Jin, Bo'
'Peng, Rufang'

_publ_section_title
;
 Encapsulation of transition metals in lead-based MOF pores to facilitate
 efficient thermal decomposition of ammonium perchlorate.
;
_journal_issue 44
_journal_name_full 'Dalton transactions (Cambridge, England : 2003)'
_journal_page_first 16582
_journal_page_last 16592
_journal_paper_doi 10.1039/d5dt02030a
_journal_volume 54
_journal_year 2025
_chemical_formula_moiety 'C9 H3 O6 Pb, H6 O3 Zn0.5'
_chemical_formula_sum 'C9 H9 O9 Pb Zn0.5'
_chemical_formula_weight 501.04
_space_group_crystal_system triclinic
_space_group_IT_number 2
_space_group_name_Hall '-P 1'
_space_group_name_H-M_alt 'P -1'
_atom_sites_solution_hydrogens mixed
_atom_sites_solution_primary dual
_audit_creation_date 2024-01-03
_audit_creation_method
;
Olex2 1.5-ac5-024
(compiled 2022.04.12 svn.rca3783a0 for Rigaku Oxford Diffraction, GUI svn.r6498)
;
_audit_update_record
;
2024-01-14 deposited with the CCDC.	2025-10-10 downloaded from the CCDC.
;
_cell_angle_alpha 63.6540(10)
_cell_angle_beta 73.851(2)
_cell_angle_gamma 71.7390(10)
_cell_formula_units_Z 2
_cell_length_a 7.0733(3)
_cell_length_b 9.7511(4)
_cell_length_c 9.8051(4)
_cell_measurement_reflns_used 6996
_cell_measurement_temperature 244.47
_cell_measurement_theta_max 26.739
_cell_measurement_theta_min 2.389
_cell_volume 567.78(4)
_computing_cell_refinement 'SAINT v8.37A (Bruker, 2015)'
_computing_data_reduction 'SAINT v8.37A (Bruker, 2015)'
_computing_molecular_graphics 'Olex2 1.5-ac5-024 (Dolomanov et al., 2009)'
_computing_publication_material 'Olex2 1.5-ac5-024 (Dolomanov et al., 2009)'
_computing_structure_refinement 'SHELXL 2019/3 (Sheldrick, 2015)'
_computing_structure_solution 'SHELXT 2018/2 (Sheldrick, 2018)'
_diffrn_ambient_temperature 244.47
_diffrn_measured_fraction_theta_full 0.992
_diffrn_measured_fraction_theta_max 0.992
_diffrn_measurement_device_type 'Bruker APEX-II CCD'
_diffrn_measurement_method '\f and \w scans'
_diffrn_radiation_type MoK\a
_diffrn_radiation_wavelength 0.71073
_diffrn_reflns_av_R_equivalents 0.0672
_diffrn_reflns_av_unetI/netI 0.0539
_diffrn_reflns_Laue_measured_fraction_full 0.992
_diffrn_reflns_Laue_measured_fraction_max 0.992
_diffrn_reflns_limit_h_max 8
_diffrn_reflns_limit_h_min -8
_diffrn_reflns_limit_k_max 11
_diffrn_reflns_limit_k_min -11
_diffrn_reflns_limit_l_max 11
_diffrn_reflns_limit_l_min -11
_diffrn_reflns_number 7938
_diffrn_reflns_point_group_measured_fraction_full 0.992
_diffrn_reflns_point_group_measured_fraction_max 0.992
_diffrn_reflns_theta_full 24.999
_diffrn_reflns_theta_max 24.999
_diffrn_reflns_theta_min 2.616
_diffrn_source_current 1.0
_diffrn_source_power 0.05
_diffrn_source_voltage 50.0
_diffrn_standards_number 0
_exptl_absorpt_coefficient_mu 15.933
_exptl_absorpt_correction_T_max 0.7454
_exptl_absorpt_correction_T_min 0.3398
_exptl_absorpt_correction_type multi-scan
_exptl_absorpt_process_details
;
SADABS-2016/2 (Bruker,2016/2) was used for absorption correction.
wR2(int) was 0.1435 before and 0.0904 after correction.
The Ratio of minimum to maximum transmission is 0.4559.
The \l/2 correction factor is Not present.
;
_exptl_crystal_colour colourless
_exptl_crystal_colour_primary colourless
_exptl_crystal_density_diffrn 2.931
_exptl_crystal_description block
_exptl_crystal_F_000 464
_exptl_crystal_size_max 0.2
_exptl_crystal_size_mid 0.15
_exptl_crystal_size_min 0.14
_refine_diff_density_max 2.027
_refine_diff_density_min -2.188
_refine_diff_density_rms 0.247
_refine_ls_extinction_coef 0.0123(13)
_refine_ls_extinction_expression Fc^*^=kFc[1+0.001xFc^2^\l^3^/sin(2\q)]^-1/4^
_refine_ls_extinction_method 'SHELXL-2019/2 (Sheldrick 2019)'
_refine_ls_goodness_of_fit_ref 1.033
_refine_ls_hydrogen_treatment constr
_refine_ls_matrix_type full
_refine_ls_number_parameters 184
_refine_ls_number_reflns 1985
_refine_ls_number_restraints 1
_refine_ls_restrained_S_all 1.033
_refine_ls_R_factor_all 0.0343
_refine_ls_R_factor_gt 0.0322
_refine_ls_shift/su_max 0.001
_refine_ls_shift/su_mean 0.000
_refine_ls_structure_factor_coef Fsqd
_refine_ls_weighting_details 'w=1/[\s^2^(Fo^2^)+(0.0520P)^2^] where P=(Fo^2^+2Fc^2^)/3'
_refine_ls_weighting_scheme calc
_refine_ls_wR_factor_gt 0.0816
_refine_ls_wR_factor_ref 0.0827
_reflns_Friedel_coverage 0.000
_reflns_number_gt 1874
_reflns_number_total 1985
_reflns_threshold_expression 'I > 2\s(I)'
_cod_data_source_file d5dt02030a2.cif
_cod_data_source_block 1_CCDC2
_cod_depositor_comments 'Adding full bibliography for 7719761--7719765.cif.'
_cod_original_formula_sum 'C9 H9 O9 Pb Zn0.50'
_cod_database_code 7719764
_shelx_shelxl_version_number 2019/3
_shelx_space_group_comment
;
The symmetry employed for this shelxl refinement is uniquely defined
by the following loop, which should always be used as a source of
symmetry information in preference to the above space-group names.
They are only intended as comments.
;
_shelx_estimated_absorpt_t_max 0.214
_shelx_estimated_absorpt_t_min 0.143
_olex2_refinement_description
;
1. Fixed Uiso
 At 1.2 times of:
  All C(H) groups
 At 1.5 times of:
  All O(H,H) groups
2. Restrained distances
 Zn1-H9A \\sim Zn1-H9B
 with sigma of 0.02
3.a Free rotating group:
 O9(H9A,H9B)
3.b Rotating group:
 O2(H2A,H2B), O8(H8A,H8B)
3.c Aromatic/amide H refined with riding coordinates:
 C1(H1), C3(H3), C6(H6)
;
_olex2_submission_special_instructions 'No special instructions were received'

loop_
_space_group_symop_operation_xyz
'x, y, z'
'-x, -y, -z'

loop_
_atom_site_label
_atom_site_type_symbol
_atom_site_fract_x
_atom_site_fract_y
_atom_site_fract_z
_atom_site_U_iso_or_equiv
_atom_site_adp_type
_atom_site_occupancy
_atom_site_site_symmetry_order
_atom_site_calc_flag
_atom_site_refinement_flags_posn
_atom_site_refinement_flags_adp
_atom_site_refinement_flags_occupancy
_atom_site_disorder_assembly
_atom_site_disorder_group
Pb1 Pb 1.02663(3) 0.64250(2) 0.09440(2) 0.01811(17) Uani 1 1 d . . . . .
O1 O 0.7852(6) 0.5810(5) 0.0187(5) 0.0195(10) Uani 1 1 d . . . . .
O3 O 0.0404(9) 0.6431(6) 0.6458(7) 0.0345(13) Uani 1 1 d . . . . .
O4 O 0.6268(7) 0.3872(6) 0.1343(6) 0.0271(12) Uani 1 1 d . . . . .
O5 O 0.0230(8) 1.1116(6) 0.1474(7) 0.0337(13) Uani 1 1 d . . . . .
O6 O 0.2226(8) 1.0928(6) -0.0615(6) 0.0266(11) Uani 1 1 d . . . . .
O7 O 0.1842(8) 0.4093(6) 0.6380(6) 0.0271(11) Uani 1 1 d . . . . .
C1 C 0.1600(10) 0.7931(7) 0.3231(8) 0.0196(15) Uani 1 1 d . . . . .
H1 H 0.054959 0.852799 0.370377 0.024 Uiso 1 1 calc R U . . .
C2 C 0.1462(10) 0.5588(8) 0.5737(7) 0.0178(14) Uani 1 1 d . . . . .
C3 C 0.3834(10) 0.5452(8) 0.3362(8) 0.0198(14) Uani 1 1 d . . . . .
H3 H 0.427324 0.436806 0.390502 0.024 Uiso 1 1 calc R U . . .
C4 C 0.2442(10) 0.8626(7) 0.1711(8) 0.0176(14) Uani 1 1 d . . . . .
C5 C 0.4716(10) 0.6177(8) 0.1842(8) 0.0155(14) Uani 1 1 d . . . . .
C6 C 0.4056(10) 0.7760(8) 0.1027(8) 0.0185(15) Uani 1 1 d . . . . .
H6 H 0.469251 0.825294 0.001388 0.022 Uiso 1 1 calc R U . . .
C7 C 0.6379(11) 0.5195(8) 0.1094(8) 0.0203(16) Uani 1 1 d . . . . .
C8 C 0.1582(10) 1.0343(7) 0.0792(8) 0.0189(14) Uani 1 1 d . . . . .
C9 C 0.2315(10) 0.6327(8) 0.4072(9) 0.0194(15) Uani 1 1 d . . . . .
Zn1 Zn 0.500000 0.000000 0.500000 0.0230(3) Uani 1 2 d DS . P . .
O2 O 0.2304(8) -0.0825(7) 0.5795(7) 0.0310(13) Uani 1 1 d . . . . .
H2A H 0.183611 -0.087811 0.672245 0.047 Uiso 1 1 d R U . . .
H2B H 0.257342 -0.177915 0.587674 0.047 Uiso 1 1 d R U . . .
O8 O 0.6273(8) -0.1866(6) 0.6834(7) 0.0337(13) Uani 1 1 d . . . . .
H8A H 0.547472 -0.250300 0.732713 0.051 Uiso 1 1 d R U . . .
H8B H 0.734733 -0.240581 0.648010 0.051 Uiso 1 1 d R U . . .
O9 O 0.3955(10) 0.1260(7) 0.6382(7) 0.0390(15) Uani 1 1 d G . . . .
H9A H 0.323427 0.220225 0.610580 0.058 Uiso 1 1 d DG U . . .
H9B H 0.361963 0.085738 0.736850 0.058 Uiso 1 1 d DG U . . .

loop_
_atom_site_aniso_label
_atom_site_aniso_U_11
_atom_site_aniso_U_22
_atom_site_aniso_U_33
_atom_site_aniso_U_23
_atom_site_aniso_U_13
_atom_site_aniso_U_12
Pb1 0.0185(2) 0.0164(2) 0.0165(2) -0.00587(14) 0.00069(12) -0.00408(13)
O1 0.014(2) 0.024(2) 0.018(3) -0.009(2) 0.0060(19) -0.0067(19)
O3 0.048(4) 0.028(3) 0.017(3) -0.010(2) 0.006(2) -0.001(3)
O4 0.025(3) 0.019(2) 0.031(3) -0.011(2) 0.004(2) -0.004(2)
O5 0.040(3) 0.018(2) 0.020(3) -0.001(2) 0.008(2) 0.004(2)
O6 0.032(3) 0.020(2) 0.016(3) -0.003(2) 0.005(2) -0.003(2)
O7 0.033(3) 0.020(2) 0.018(3) -0.004(2) 0.006(2) -0.004(2)
C1 0.020(3) 0.013(3) 0.022(4) -0.008(3) 0.006(3) -0.004(3)
C2 0.021(3) 0.018(3) 0.010(3) -0.005(3) -0.001(3) -0.001(3)
C3 0.018(3) 0.018(3) 0.018(4) -0.007(3) 0.004(3) -0.005(3)
C4 0.020(3) 0.013(3) 0.020(4) -0.003(3) -0.007(3) -0.006(3)
C5 0.013(3) 0.021(3) 0.013(3) -0.009(3) -0.002(3) -0.001(3)
C6 0.020(4) 0.021(4) 0.013(4) -0.005(3) 0.005(3) -0.012(3)
C7 0.018(4) 0.021(4) 0.015(4) -0.008(3) 0.004(3) 0.001(3)
C8 0.022(3) 0.014(3) 0.018(4) -0.006(3) 0.001(3) -0.005(3)
C9 0.018(3) 0.019(3) 0.018(4) -0.005(3) -0.005(3) -0.002(3)
Zn1 0.0244(6) 0.0207(6) 0.0179(6) -0.0074(5) 0.0014(5) -0.0017(5)
O2 0.029(3) 0.033(3) 0.031(3) -0.016(3) 0.005(2) -0.008(2)
O8 0.031(3) 0.022(3) 0.033(3) 0.002(2) -0.004(2) -0.005(2)
O9 0.054(4) 0.029(3) 0.023(3) -0.014(3) 0.003(3) 0.003(3)

loop_
_atom_type_symbol
_atom_type_description
_atom_type_scat_dispersion_real
_atom_type_scat_dispersion_imag
_atom_type_scat_source
C C 0.0033 0.0016 'International Tables Vol C Tables 4.2.6.8 and 6.1.1.4'
H H 0.0000 0.0000 'International Tables Vol C Tables 4.2.6.8 and 6.1.1.4'
O O 0.0106 0.0060 'International Tables Vol C Tables 4.2.6.8 and 6.1.1.4'
Pb Pb -3.3944 10.1111 'International Tables Vol C Tables 4.2.6.8 and 6.1.1.4'
Zn Zn 0.2839 1.4301 'International Tables Vol C Tables 4.2.6.8 and 6.1.1.4'

loop_
_geom_angle_atom_site_label_1
_geom_angle_atom_site_label_2
_geom_angle_atom_site_label_3
_geom_angle
_geom_angle_site_symmetry_1
_geom_angle_site_symmetry_3
_geom_angle_publ_flag
O1 Pb1 O1 71.30(16) . 2_765 ?
O1 Pb1 O5 82.83(18) . 2_675 ?
O1 Pb1 O6 86.18(16) . 2_675 ?
O1 Pb1 O7 90.17(16) . 2_666 ?
O5 Pb1 O1 102.56(15) 2_675 2_765 ?
O5 Pb1 O6 50.84(15) 2_675 2_675 ?
O5 Pb1 O7 127.56(16) 2_675 2_666 ?
O6 Pb1 O1 147.99(16) 2_675 2_765 ?
O7 Pb1 O1 124.09(15) 2_666 2_765 ?
O7 Pb1 O6 76.94(15) 2_666 2_675 ?
Pb1 O1 Pb1 108.70(16) . 2_765 ?
C7 O1 Pb1 98.7(4) . 2_765 ?
C7 O1 Pb1 125.4(5) . . ?
C8 O5 Pb1 94.4(4) . 2_675 ?
C8 O6 Pb1 92.5(4) . 2_675 ?
C2 O7 Pb1 102.9(4) . 2_666 ?
C4 C1 H1 120.1 . . ?
C4 C1 C9 119.8(6) . . ?
C9 C1 H1 120.1 . . ?
O3 C2 O7 122.0(6) . . ?
O3 C2 C9 120.1(6) . . ?
O7 C2 C9 117.9(6) . . ?
C5 C3 H3 120.1 . . ?
C9 C3 H3 120.1 . . ?
C9 C3 C5 119.9(6) . . ?
C1 C4 C6 120.2(6) . . ?
C1 C4 C8 119.2(6) . . ?
C6 C4 C8 120.6(6) . . ?
C3 C5 C7 118.8(6) . . ?
C6 C5 C3 120.5(6) . . ?
C6 C5 C7 120.7(6) . . ?
C4 C6 H6 120.1 . . ?
C5 C6 C4 119.7(6) . . ?
C5 C6 H6 120.1 . . ?
O1 C7 C5 117.5(6) . . ?
O4 C7 O1 122.5(6) . . ?
O4 C7 C5 119.9(6) . . ?
O5 C8 C4 118.8(6) . . ?
O6 C8 O5 122.2(6) . . ?
O6 C8 C4 118.9(6) . . ?
C1 C9 C2 119.9(6) . . ?
C3 C9 C1 119.7(7) . . ?
C3 C9 C2 120.4(6) . . ?
O2 Zn1 O2 180.0 . 2_656 ?
O8 Zn1 O2 90.3(2) 2_656 2_656 ?
O8 Zn1 O2 90.3(2) . . ?
O8 Zn1 O2 89.7(2) . 2_656 ?
O8 Zn1 O2 89.7(2) 2_656 . ?
O8 Zn1 O8 180.0 . 2_656 ?
O9 Zn1 O2 90.1(2) . . ?
O9 Zn1 O2 89.9(2) 2_656 . ?
O9 Zn1 O2 90.1(2) 2_656 2_656 ?
O9 Zn1 O2 89.9(2) . 2_656 ?
O9 Zn1 O8 92.1(2) . 2_656 ?
O9 Zn1 O8 92.1(2) 2_656 . ?
O9 Zn1 O8 87.9(2) . . ?
O9 Zn1 O8 87.9(2) 2_656 2_656 ?
O9 Zn1 O9 180.0 2_656 . ?
Zn1 O2 H2A 109.3 . . ?
Zn1 O2 H2B 109.4 . . ?
H2A O2 H2B 104.5 . . ?
Zn1 O8 H8A 109.3 . . ?
Zn1 O8 H8B 109.3 . . ?
H8A O8 H8B 104.5 . . ?
Zn1 O9 H9A 124.3 . . ?
Zn1 O9 H9B 124.6 . . ?
H9A O9 H9B 104.5 . . ?

loop_
_geom_bond_atom_site_label_1
_geom_bond_atom_site_label_2
_geom_bond_distance
_geom_bond_site_symmetry_2
_geom_bond_publ_flag
Pb1 O1 2.360(5) . ?
Pb1 O1 2.694(4) 2_765 ?
Pb1 O5 2.527(6) 2_675 ?
Pb1 O6 2.569(5) 2_675 ?
Pb1 O7 2.546(5) 2_666 ?
O1 C7 1.280(9) . ?
O3 C2 1.253(8) . ?
O4 C7 1.226(9) . ?
O5 C8 1.253(8) . ?
O6 C8 1.246(8) . ?
O7 C2 1.276(8) . ?
C1 H1 0.9400 . ?
C1 C4 1.377(10) . ?
C1 C9 1.405(10) . ?
C2 C9 1.493(10) . ?
C3 H3 0.9400 . ?
C3 C5 1.391(9) . ?
C3 C9 1.380(9) . ?
C4 C6 1.392(10) . ?
C4 C8 1.521(9) . ?
C5 C6 1.379(10) . ?
C5 C7 1.508(9) . ?
C6 H6 0.9400 . ?
Zn1 O2 2.114(5) 2_656 ?
Zn1 O2 2.114(5) . ?
Zn1 O8 2.080(5) 2_656 ?
Zn1 O8 2.080(5) . ?
Zn1 O9 2.060(5) . ?
Zn1 O9 2.060(5) 2_656 ?
O2 H2A 0.8603 . ?
O2 H2B 0.8604 . ?
O8 H8A 0.8601 . ?
O8 H8B 0.8602 . ?
O9 H9A 0.8600 . ?
O9 H9B 0.8600 . ?

loop_
_geom_torsion_atom_site_label_1
_geom_torsion_atom_site_label_2
_geom_torsion_atom_site_label_3
_geom_torsion_atom_site_label_4
_geom_torsion
_geom_torsion_site_symmetry_1
_geom_torsion_site_symmetry_2
_geom_torsion_site_symmetry_3
_geom_torsion_site_symmetry_4
_geom_torsion_publ_flag
Pb1 O1 C7 O4 -113.4(7) . . . . ?
Pb1 O1 C7 O4 6.9(8) 2_765 . . . ?
Pb1 O1 C7 C5 67.9(8) . . . . ?
Pb1 O1 C7 C5 -171.7(5) 2_765 . . . ?
Pb1 O5 C8 O6 2.5(7) 2_675 . . . ?
Pb1 O5 C8 C4 -176.6(5) 2_675 . . . ?
Pb1 O6 C8 O5 -2.4(7) 2_675 . . . ?
Pb1 O6 C8 C4 176.6(5) 2_675 . . . ?
Pb1 O7 C2 O3 5.1(8) 2_666 . . . ?
Pb1 O7 C2 C9 -174.6(5) 2_666 . . . ?
O3 C2 C9 C1 -13.4(10) . . . . ?
O3 C2 C9 C3 165.1(7) . . . . ?
O7 C2 C9 C1 166.3(6) . . . . ?
O7 C2 C9 C3 -15.2(10) . . . . ?
C1 C4 C6 C5 4.6(10) . . . . ?
C1 C4 C8 O5 5.5(10) . . . . ?
C1 C4 C8 O6 -173.6(6) . . . . ?
C3 C5 C6 C4 -2.6(10) . . . . ?
C3 C5 C7 O1 -141.9(7) . . . . ?
C3 C5 C7 O4 39.4(10) . . . . ?
C4 C1 C9 C2 177.4(6) . . . . ?
C4 C1 C9 C3 -1.1(10) . . . . ?
C5 C3 C9 C1 3.1(10) . . . . ?
C5 C3 C9 C2 -175.4(6) . . . . ?
C6 C4 C8 O5 -174.8(7) . . . . ?
C6 C4 C8 O6 6.1(10) . . . . ?
C6 C5 C7 O1 39.1(9) . . . . ?
C6 C5 C7 O4 -139.5(8) . . . . ?
C7 C5 C6 C4 176.4(7) . . . . ?
C8 C4 C6 C5 -175.1(6) . . . . ?
C9 C1 C4 C6 -2.8(10) . . . . ?
C9 C1 C4 C8 177.0(6) . . . . ?
C9 C3 C5 C6 -1.2(10) . . . . ?
C9 C3 C5 C7 179.8(6) . . . . ?
